data_1563140
loop_
_publ_author_name
'DELLA SALA, PAOLO'
'Del Regno, Rocco'
'Di Marino, Luca'
'Calabrese, Carmela'
'Palo, Carmine'
'Talotta, Carmen'
'Geremia, Silvano'
'Hickey, Neal'
'Capobianco, Amedeo'
'Neri, Placido'
'Gaeta, Carmine'

_publ_section_title
;
 An Intramolecularly Self-Templated Synthesis of Macrocycles: The
 Self-Filling Effects on the Formation of Prismarenes
;
_journal_name_full 'Chemical Science'
_journal_paper_doi 10.1039/D1SC02199K
_journal_year 2021
_chemical_formula_moiety 'C78 H72 O12, C8 H20 N, C32 H12 B F24, 3.575(C H2 Cl2)'
_chemical_formula_sum 'C121.57 H111.15 B Cl7.15 F24 N O12'
_chemical_formula_weight 2498.44
_space_group_IT_number 64
_space_group_name_Hall '-C 2ac 2'
_space_group_name_H-M_alt 'C m c e'
_symmetry_cell_setting orthorhombic
_symmetry_Int_Tables_number 64
_symmetry_space_group_name_Hall '-C 2ac 2'
_symmetry_space_group_name_H-M 'C m c e'
_atom_sites_solution_hydrogens mixed
_audit_creation_date 2020-12-15T15:13:41-00:00
_audit_creation_method 'WinGX routine CIF_UPDATE'
_audit_update_record
;
2020-12-16 deposited with the CCDC.	2021-06-03 downloaded from the CCDC.
;
_cell_angle_alpha 90
_cell_angle_beta 90
_cell_angle_gamma 90
_cell_formula_units_Z 8
_cell_length_a 34.824(14)
_cell_length_b 30.10(3)
_cell_length_c 26.489(7)
_cell_measurement_reflns_used 27088
_cell_measurement_temperature 100(2)
_cell_measurement_theta_max 21.578
_cell_measurement_theta_min 0.891
_cell_volume 27766(3)
_computing_structure_refinement 'SHELXL-2018/3 (Sheldrick, 2018)'
_diffrn_ambient_temperature 100(2)
_diffrn_measured_fraction_theta_full 0.71
_diffrn_measured_fraction_theta_max 0.71
_diffrn_measurement_device 'Area Detector'
_diffrn_measurement_device_type 'Dectris Pilatus 2M'
_diffrn_measurement_method 'Rotating Crystal'
_diffrn_radiation_probe x-ray
_diffrn_radiation_type Synchrotron
_diffrn_radiation_wavelength 0.7
_diffrn_reflns_av_R_equivalents 0.046
_diffrn_reflns_av_unetI/netI 0.0346
_diffrn_reflns_Laue_measured_fraction_full 0.71
_diffrn_reflns_Laue_measured_fraction_max 0.71
_diffrn_reflns_number 79718
_diffrn_reflns_point_group_measured_fraction_full 0.71
_diffrn_reflns_point_group_measured_fraction_max 0.71
_diffrn_reflns_theta_full 21.578
_diffrn_reflns_theta_max 21.578
_diffrn_reflns_theta_min 1.161
_exptl_absorpt_coefficient_mu 0.225
_exptl_absorpt_correction_type none
_exptl_crystal_density_diffrn 1.195
_exptl_crystal_description prism
_exptl_crystal_F_000 10289
_exptl_crystal_recrystallization_method 'Re-crystallisation from solvent: hexane/dichloromethane'
_exptl_crystal_size_max 0.06
_exptl_crystal_size_mid 0.05
_exptl_crystal_size_min 0.03
_refine_diff_density_max 0.608
_refine_diff_density_min -0.494
_refine_diff_density_rms 0.132
_refine_ls_extinction_coef 0.0030(4)
_refine_ls_extinction_expression Fc^*^=kFc[1+0.001xFc^2^\l^3^/sin(2\q)]^-1/4^
_refine_ls_extinction_method 'SHELXL-2018/3 (Sheldrick 2018)'
_refine_ls_goodness_of_fit_ref 1.607
_refine_ls_hydrogen_treatment constr
_refine_ls_matrix_type full
_refine_ls_number_parameters 644
_refine_ls_number_reflns 6110
_refine_ls_number_restraints 804
_refine_ls_restrained_S_all 1.545
_refine_ls_R_factor_all 0.1959
_refine_ls_R_factor_gt 0.176
_refine_ls_shift/su_max 0.04
_refine_ls_shift/su_mean 0.006
_refine_ls_structure_factor_coef Fsqd
_refine_ls_weighting_details 'w=1/[\s^2^(Fo^2^)+(0.2000P)^2^+56.0000P] where P=(Fo^2^+2Fc^2^)/3'
_refine_ls_weighting_scheme calc
_refine_ls_wR_factor_gt 0.4399
_refine_ls_wR_factor_ref 0.4581
_reflns_Friedel_coverage 0
_reflns_number_gt 4689
_reflns_number_total 6110
_reflns_threshold_expression 'I > 2\s(I)'
_cod_data_source_file d1sc02199k2.cif
_cod_data_source_block platon_sq_CCDC2
_cod_original_cell_volume 27770(30)
_cod_original_sg_symbol_Hall '-C 2bc 2'
_cod_original_sg_symbol_H-M 'C m c a'
_cod_database_code 1563140
_shelx_estimated_absorpt_t_min 0.978
_shelx_estimated_absorpt_t_max 0.996
_shelx_shelxl_version_number 2018/3
_platon_squeeze_void_probe_radius 1.2

loop_
_symmetry_equiv_pos_as_xyz
'x, y, z'
'-x, -y+1/2, z+1/2'
'-x, y+1/2, -z+1/2'
'x, -y, -z'
'x+1/2, y+1/2, z'
'-x+1/2, -y+1, z+1/2'
'-x+1/2, y+1, -z+1/2'
'x+1/2, -y+1/2, -z'
'-x, -y, -z'
'x, y-1/2, -z-1/2'
'x, -y-1/2, z-1/2'
'-x, y, z'
'-x+1/2, -y+1/2, -z'
'x+1/2, y, -z-1/2'
'x+1/2, -y, z-1/2'
'-x+1/2, y+1/2, z'

loop_
_atom_site_label
_atom_site_type_symbol
_atom_site_fract_x
_atom_site_fract_y
_atom_site_fract_z
_atom_site_U_iso_or_equiv
_atom_site_adp_type
_atom_site_occupancy
_atom_site_site_symmetry_order
_atom_site_calc_flag
_atom_site_refinement_flags_posn
_atom_site_refinement_flags_adp
_atom_site_refinement_flags_occupancy
_atom_site_disorder_assembly
_atom_site_disorder_group
C105 C 0.2078(6) 0.4121(3) 0.7076(4) 0.082(4) Uani 1 1 d . U . . .
C106 C 0.1789(6) 0.4132(3) 0.7437(4) 0.103(5) Uani 1 1 d . U . . .
C107 C 0.1878(6) 0.4138(3) 0.7965(4) 0.102(5) Uani 1 1 d . U . . .
H107 H 0.168025 0.415255 0.821112 0.122 Uiso 1 1 calc R U . . .
C108 C 0.2250(6) 0.4122(3) 0.8105(4) 0.097(5) Uani 1 1 d . U . . .
H108 H 0.230929 0.412217 0.845504 0.116 Uiso 1 1 calc R U . . .
C110 C 0.2455(6) 0.4106(2) 0.7234(4) 0.082(4) Uani 1 1 d . U . . .
C113 C 0.1122(5) 0.4267(6) 0.7635(6) 0.175(7) Uani 1 1 d . U . . .
H11A H 0.087879 0.431265 0.745714 0.263 Uiso 1 1 calc R U . . .
H11B H 0.118649 0.453416 0.78286 0.263 Uiso 1 1 calc R U . . .
H11C H 0.109835 0.401338 0.786458 0.263 Uiso 1 1 calc R U . . .
C201 C 0.2071(3) 0.3788(2) 0.6156(3) 0.082(3) Uani 1 1 d . U . . .
C202 C 0.2316(4) 0.3871(2) 0.5763(3) 0.092(4) Uani 1 1 d . U . . .
C203 C 0.2395(3) 0.3540(2) 0.5403(3) 0.081(4) Uani 1 1 d . U . . .
H203 H 0.254243 0.361191 0.511326 0.097 Uiso 1 1 calc R U . . .
C204 C 0.2266(3) 0.3128(2) 0.5462(3) 0.068(3) Uani 1 1 d . U . . .
H204 H 0.234348 0.290576 0.522904 0.082 Uiso 1 1 calc R U . . .
C205 C 0.1858(3) 0.2570(2) 0.5916(3) 0.069(3) Uani 1 1 d . U . . .
C206 C 0.1596(3) 0.2494(3) 0.6302(3) 0.080(3) Uani 1 1 d . U . . .
C207 C 0.1492(4) 0.2830(3) 0.6636(4) 0.100(4) Uani 1 1 d . U . . .
H207 H 0.131014 0.277361 0.689522 0.12 Uiso 1 1 calc R U . . .
C208 C 0.1651(4) 0.3239(3) 0.6588(3) 0.097(4) Uani 1 1 d . U . . .
H208 H 0.157581 0.346386 0.681895 0.116 Uiso 1 1 calc R U . . .
C209 C 0.1922(3) 0.3348(2) 0.6215(3) 0.078(3) Uani 1 1 d . U . . .
C210 C 0.2019(3) 0.3013(2) 0.5859(3) 0.061(3) Uani 1 1 d . U . . .
C211 C 0.1951(4) 0.4156(3) 0.6519(3) 0.101(4) Uani 1 1 d . U . . .
H21A H 0.166758 0.417438 0.651314 0.121 Uiso 1 1 calc R U . . .
H21B H 0.205079 0.444004 0.638458 0.121 Uiso 1 1 calc R U . . .
C212 C 0.2681(4) 0.4396(3) 0.5294(3) 0.100(4) Uani 1 1 d . U . . .
H21C H 0.292826 0.424409 0.532832 0.15 Uiso 1 1 calc R U . . .
H21D H 0.272276 0.471705 0.527265 0.15 Uiso 1 1 calc R U . . .
H21E H 0.255189 0.429282 0.498612 0.15 Uiso 1 1 calc R U . . .
C213 C 0.1138(4) 0.1989(4) 0.6650(6) 0.143(6) Uani 1 1 d . U . . .
H21F H 0.121371 0.205721 0.699779 0.215 Uiso 1 1 calc R U . . .
H21G H 0.106456 0.167585 0.662535 0.215 Uiso 1 1 calc R U . . .
H21H H 0.091957 0.217636 0.65538 0.215 Uiso 1 1 calc R U . . .
C301 C 0.2195(4) 0.1834(3) 0.5766(3) 0.047(3) Uani 1 1 d . U . . .
C302 C 0.2582(3) 0.1911(2) 0.5842(2) 0.038(3) Uani 1 1 d . U . . .
C303 C 0.2834(3) 0.1578(3) 0.6017(3) 0.066(3) Uani 1 1 d . U . . .
H303 H 0.309483 0.165185 0.607716 0.079 Uiso 1 1 calc R U . . .
C304 C 0.2715(4) 0.1161(3) 0.6100(3) 0.063(3) Uani 1 1 d . U . . .
H304 H 0.289443 0.094207 0.620491 0.076 Uiso 1 1 calc R U . . .
C305 C 0.2190(5) 0.0602(3) 0.6101(3) 0.086(4) Uani 1 1 d . U . . .
C306 C 0.1813(5) 0.0501(3) 0.5978(4) 0.079(4) Uani 1 1 d . U . . .
C307 C 0.1576(4) 0.0824(4) 0.5806(3) 0.088(4) Uani 1 1 d . U . . .
H307 H 0.131873 0.07475 0.572164 0.105 Uiso 1 1 calc R U . . .
C308 C 0.1694(4) 0.1270(3) 0.5745(3) 0.072(3) Uani 1 1 d . U . . .
H308 H 0.151652 0.149025 0.563647 0.087 Uiso 1 1 calc R U . . .
C309 C 0.2073(3) 0.1383(2) 0.5846(3) 0.052(3) Uani 1 1 d . U . . .
C310 C 0.2333(4) 0.1047(2) 0.6035(2) 0.050(3) Uani 1 1 d . U . . .
C311 C 0.1961(3) 0.2196(2) 0.5552(3) 0.062(3) Uani 1 1 d . U . . .
H31A H 0.17198 0.206684 0.541902 0.075 Uiso 1 1 calc R U . . .
H31B H 0.210184 0.232535 0.526262 0.075 Uiso 1 1 calc R U . . .
C312 C 0.3116(4) 0.2418(3) 0.5772(3) 0.082(4) Uani 1 1 d . U . . .
H31C H 0.320741 0.236394 0.611662 0.124 Uiso 1 1 calc R U . . .
H31D H 0.316806 0.272788 0.56793 0.124 Uiso 1 1 calc R U . . .
H31E H 0.325061 0.221996 0.553783 0.124 Uiso 1 1 calc R U . . .
C313 C 0.1317(6) -0.0057(4) 0.5882(7) 0.204(9) Uani 1 1 d . U . . .
H31F H 0.11257 0.011082 0.607512 0.306 Uiso 1 1 calc R U . . .
H31G H 0.127815 -0.037547 0.593583 0.306 Uiso 1 1 calc R U . . .
H31H H 0.128882 0.00114 0.552172 0.306 Uiso 1 1 calc R U . . .
C401 C 0.2632(4) 0.0304(2) 0.6813(3) 0.060(3) Uani 1 1 d . U . . .
C402 C 0.3030(5) 0.0294(2) 0.6848(3) 0.069(3) Uani 1 1 d . U . . .
C403 C 0.3209(4) 0.0301(3) 0.7336(4) 0.086(4) Uani 1 1 d . U . . .
H403 H 0.348118 0.03014 0.736258 0.103 Uiso 1 1 calc R U . . .
C404 C 0.2993(5) 0.0306(3) 0.7752(4) 0.067(4) Uani 1 1 d . U . . .
H404 H 0.311709 0.030272 0.807068 0.08 Uiso 1 1 calc R U . . .
C409 C 0.2408(5) 0.0317(2) 0.7261(3) 0.074(4) Uani 1 1 d . U . . .
C411 C 0.2453(4) 0.0244(3) 0.6298(3) 0.089(4) Uani 1 1 d . U . . .
H41A H 0.266439 0.020661 0.60514 0.107 Uiso 1 1 calc R U . . .
H41B H 0.230676 -0.003796 0.630262 0.107 Uiso 1 1 calc R U . . .
C412 C 0.3635(5) 0.0190(4) 0.6431(5) 0.118(5) Uani 1 1 d . U . . .
H41C H 0.377977 0.045641 0.652512 0.177 Uiso 1 1 calc R U . . .
H41D H 0.371892 0.008754 0.609749 0.177 Uiso 1 1 calc R U . . .
H41E H 0.368167 -0.004459 0.668062 0.177 Uiso 1 1 calc R U . . .
O102 O 0.1423(4) 0.4179(2) 0.7272(3) 0.127(4) Uani 1 1 d . U . . .
O201 O 0.1453(3) 0.2075(2) 0.6319(3) 0.098(3) Uani 1 1 d . U . . .
O210 O 0.2451(3) 0.43003(16) 0.57130(19) 0.108(3) Uani 1 1 d . U . . .
O301 O 0.2707(2) 0.23351(17) 0.57460(18) 0.059(2) Uani 1 1 d . U . . .
O302 O 0.1703(3) 0.0068(2) 0.6049(3) 0.111(3) Uani 1 1 d . U . . .
O401 O 0.3248(4) 0.02878(19) 0.6417(2) 0.098(3) Uani 1 1 d . U . . .
N1A N 0.25 0.2252(4) 0.75 0.082(4) Uani 1 2 d S TU P . .
C1A C 0.2533(6) 0.2568(4) 0.7965(4) 0.093(5) Uani 0.7 1 d . U P A 1
H1AA H 0.256156 0.237382 0.826412 0.112 Uiso 0.7 1 d R U P A 1
H1BA H 0.277738 0.273169 0.792588 0.112 Uiso 0.7 1 d R U P A 1
C5A C 0.2185(6) 0.2003(5) 0.7551(5) 0.101(5) Uani 0.7 1 d . U P A 1
H5AA H 0.196329 0.22088 0.753418 0.121 Uiso 0.7 1 d R U P A 1
H5BA H 0.218726 0.188277 0.789911 0.121 Uiso 0.7 1 d R U P A 1
C3A C 0.2806(11) 0.2438(8) 0.7257(10) 0.053(6) Uiso 0.3 1 d . U P A 2
H3AA H 0.292103 0.221153 0.70317 0.063 Uiso 0.3 1 d R U P A 2
H3BA H 0.300197 0.251603 0.751307 0.063 Uiso 0.3 1 d R U P A 2
C7A C 0.2672(10) 0.1933(10) 0.7871(11) 0.066(7) Uiso 0.3 1 d . U P A 2
H7AA H 0.281404 0.212715 0.810771 0.08 Uiso 0.3 1 d R U P A 2
H7BA H 0.246034 0.179861 0.806835 0.08 Uiso 0.3 1 d R U P A 2
C2A C 0.2293(5) 0.2877(4) 0.8057(4) 0.140(6) Uani 1 1 d . U . . .
H2AA H 0.22801 0.307879 0.776652 0.21 Uiso 1 1 calc R U . A 1
H2BA H 0.237631 0.304294 0.835587 0.21 Uiso 1 1 calc R U . A 1
H2CA H 0.20391 0.274848 0.811821 0.21 Uiso 1 1 calc R U . A 1
C6A C 0.2082(5) 0.1616(4) 0.7210(4) 0.128(5) Uani 1 1 d . U . . .
H6AA H 0.192859 0.140009 0.739908 0.191 Uiso 1 1 calc R U . A 1
H6BA H 0.23175 0.14739 0.708835 0.191 Uiso 1 1 calc R U . A 1
H6CA H 0.193303 0.172521 0.692112 0.191 Uiso 1 1 calc R U . A 1
B1 B 0.5022(7) 0.4150(6) 0.6572(7) 0.157(9) Uiso 0.5 1 d D U P B -1
C1 C 0.5155(5) 0.3994(8) 0.7130(7) 0.167(11) Uiso 0.5 1 d DG U P B -1
C2 C 0.5274(6) 0.3560(7) 0.7218(7) 0.143(10) Uiso 0.5 1 d G U P B -1
H2 H 0.527472 0.335006 0.695106 0.172 Uiso 0.5 1 calc R U P B -1
C3 C 0.5393(6) 0.3435(6) 0.7699(9) 0.212(14) Uiso 0.5 1 d DG U P B -1
C4 C 0.5392(7) 0.3742(10) 0.8090(7) 0.240(17) Uiso 0.5 1 d G U P B -1
H4 H 0.547322 0.365624 0.841801 0.288 Uiso 0.5 1 calc R U P B -1
C5 C 0.5272(8) 0.4176(8) 0.8001(9) 0.29(2) Uiso 0.5 1 d DG U P B -1
C6 C 0.5154(7) 0.4302(5) 0.7521(11) 0.261(19) Uiso 0.5 1 d G U P B -1
H6 H 0.507203 0.459789 0.746005 0.314 Uiso 0.5 1 calc R U P B -1
C7 C 0.5338(6) 0.4083(8) 0.6123(7) 0.218(15) Uiso 0.5 1 d DG U P B -1
C8 C 0.5640(8) 0.3784(8) 0.6176(8) 0.185(13) Uiso 0.5 1 d G U P B -1
H8 H 0.567222 0.362687 0.648399 0.222 Uiso 0.5 1 calc R U P B -1
C9 C 0.5894(6) 0.3716(7) 0.5779(11) 0.176(16) Uiso 0.5 1 d DG U P B -1
C10 C 0.5846(6) 0.3946(9) 0.5328(9) 0.27(2) Uiso 0.5 1 d G U P B -1
H10 H 0.601947 0.389925 0.505679 0.318 Uiso 0.5 1 calc R U P B -1
C11 C 0.5545(7) 0.4245(7) 0.5275(7) 0.181(12) Uiso 0.5 1 d DG U P B -1
C12 C 0.5291(5) 0.4314(6) 0.5673(9) 0.146(10) Uiso 0.5 1 d G U P B -1
H12 H 0.508466 0.45182 0.563643 0.176 Uiso 0.5 1 calc R U P B -1
C13 C 0.4633(5) 0.3873(7) 0.6422(9) 0.180(12) Uiso 0.5 1 d DG U P B -1
C14 C 0.4433(7) 0.3924(6) 0.5972(7) 0.146(10) Uiso 0.5 1 d G U P B -1
H14 H 0.451845 0.413281 0.572755 0.175 Uiso 0.5 1 calc R U P B -1
C15 C 0.4106(7) 0.3671(8) 0.5880(7) 0.137(12) Uiso 0.5 1 d DG U P B -1
C16 C 0.3981(5) 0.3366(7) 0.6238(10) 0.225(17) Uiso 0.5 1 d G U P B -1
H16 H 0.375764 0.319314 0.617505 0.27 Uiso 0.5 1 calc R U P B -1
C17 C 0.4181(7) 0.3315(6) 0.6688(8) 0.190(13) Uiso 0.5 1 d DG U P B -1
C18 C 0.4508(7) 0.3568(8) 0.6780(6) 0.181(12) Uiso 0.5 1 d G U P B -1
H18 H 0.464484 0.353267 0.708709 0.217 Uiso 0.5 1 calc R U P B -1
C19 C 0.4993(14) 0.4673(5) 0.6633(7) 0.212(11) Uiso 0.5 1 d DG U P B -1
C20 C 0.4665(10) 0.4936(13) 0.6632(11) 0.24(2) Uiso 0.5 1 d G U P B -1
H20 H 0.44225 0.480774 0.655665 0.284 Uiso 0.5 1 calc R U P B -1
C21 C 0.4692(10) 0.5387(12) 0.6740(11) 0.33(2) Uiso 0.5 1 d DG U P B -1
C22 C 0.5047(14) 0.5575(5) 0.6850(9) 0.265(15) Uiso 0.5 1 d G U P B -1
H22 H 0.506514 0.588267 0.692403 0.318 Uiso 0.5 1 calc R U P B -1
C23 C 0.5375(9) 0.5312(12) 0.6852(10) 0.241(18) Uiso 0.5 1 d DG U P B -1
C24 C 0.5348(10) 0.4861(11) 0.6743(9) 0.170(14) Uiso 0.5 1 d G U P B -1
H24 H 0.557237 0.468127 0.674447 0.204 Uiso 0.5 1 calc R U P B -1
C25 C 0.5502(8) 0.2953(8) 0.7758(11) 0.252(18) Uiso 0.5 1 d D U P B -1
C26 C 0.5253(10) 0.4500(10) 0.8437(11) 0.32(3) Uiso 0.5 1 d D U P B -1
C27 C 0.6266(7) 0.3482(7) 0.5808(8) 0.136(9) Uiso 0.5 1 d D U P B -1
C28 C 0.5475(9) 0.4503(8) 0.4799(9) 0.232(17) Uiso 0.5 1 d D U P B -1
C29 C 0.3891(8) 0.3718(9) 0.5385(8) 0.179(12) Uiso 0.5 1 d D U P B -1
C30 C 0.3982(8) 0.2970(9) 0.7015(11) 0.238(17) Uiso 0.5 1 d D U P B -1
C31 C 0.4366(9) 0.5714(11) 0.6769(13) 0.37(3) Uiso 0.5 1 d D U P B -1
C32 C 0.5755(9) 0.5519(11) 0.6979(10) 0.24(2) Uiso 0.5 1 d D U P B -1
F19 F 0.4310(10) 0.5834(12) 0.6300(12) 0.351(18) Uiso 0.5 1 d D U P B -1
F20 F 0.4047(10) 0.5511(11) 0.6919(13) 0.271(15) Uiso 0.5 1 d D U P B -1
F21 F 0.4412(12) 0.6043(11) 0.7096(14) 0.34(2) Uiso 0.5 1 d D U P B -1
F22 F 0.5793(7) 0.5507(8) 0.7465(8) 0.215(9) Uiso 0.5 1 d D U P B -1
F23 F 0.6037(7) 0.5316(7) 0.6728(8) 0.192(8) Uiso 0.5 1 d D U P B -1
F24 F 0.5755(14) 0.5936(11) 0.6817(18) 0.42(3) Uiso 0.5 1 d D U P B -1
F2 F 0.5224(7) 0.2678(9) 0.7603(11) 0.299(16) Uiso 0.5 1 d D U P B -1
F1 F 0.5806(6) 0.2880(7) 0.7482(8) 0.165(7) Uiso 0.5 1 d D U P B -1
F3 F 0.5566(9) 0.2878(9) 0.8252(9) 0.289(13) Uiso 0.5 1 d D U P B -1
F4 F 0.5511(10) 0.4812(10) 0.8350(13) 0.333(17) Uiso 0.5 1 d D U P B -1
F5 F 0.4916(10) 0.4706(12) 0.8443(14) 0.405(19) Uiso 0.5 1 d D U P B -1
F6 F 0.5288(10) 0.4289(12) 0.8868(11) 0.351(19) Uiso 0.5 1 d D U P B -1
F12 F 0.5616(5) 0.4908(6) 0.4847(7) 0.192(8) Uiso 0.5 1 d D U P B -1
F11 F 0.5629(6) 0.4325(6) 0.4388(7) 0.189(7) Uiso 0.5 1 d D U P B -1
F10 F 0.5092(8) 0.4529(7) 0.4746(9) 0.280(11) Uiso 0.5 1 d D U P B -1
F7 F 0.6270(9) 0.3213(9) 0.6206(10) 0.272(12) Uiso 0.5 1 d D U P B -1
F8 F 0.6377(6) 0.3292(6) 0.5380(7) 0.175(7) Uiso 0.5 1 d D U P B -1
F9 F 0.6534(8) 0.3805(8) 0.5882(12) 0.270(12) Uiso 0.5 1 d D U P B -1
F18 F 0.4226(9) 0.2720(11) 0.7273(12) 0.287(17) Uiso 0.5 1 d D U P B -1
F17 F 0.3709(8) 0.3176(9) 0.7271(10) 0.269(12) Uiso 0.5 1 d D U P B -1
F16 F 0.3789(8) 0.2680(9) 0.6751(11) 0.273(12) Uiso 0.5 1 d D U P B -1
F15 F 0.3512(7) 0.3666(8) 0.5434(9) 0.220(9) Uiso 0.5 1 d D U P B -1
F14 F 0.3941(8) 0.4098(7) 0.5149(9) 0.235(10) Uiso 0.5 1 d D U P B -1
F13 F 0.4047(8) 0.3401(8) 0.5098(10) 0.261(11) Uiso 0.5 1 d D U P B -1

loop_
_atom_site_aniso_label
_atom_site_aniso_U_11
_atom_site_aniso_U_22
_atom_site_aniso_U_33
_atom_site_aniso_U_23
_atom_site_aniso_U_13
_atom_site_aniso_U_12
C105 0.149(14) 0.043(4) 0.054(6) 0.003(3) 0.026(8) 0.010(7)
C106 0.168(16) 0.058(5) 0.083(8) 0.006(4) 0.020(10) 0.033(8)
C107 0.190(18) 0.057(5) 0.059(7) -0.005(4) 0.034(8) 0.019(8)
C108 0.195(19) 0.041(4) 0.055(6) 0.004(4) 0.018(10) 0.008(8)
C110 0.159(15) 0.034(4) 0.053(5) 0.003(3) 0.022(9) 0.009(7)
C113 0.19(2) 0.195(15) 0.145(12) -0.003(10) 0.047(13) 0.083(14)
C201 0.148(11) 0.048(4) 0.051(5) -0.006(3) 0.013(6) -0.001(5)
C202 0.182(12) 0.049(4) 0.045(4) 0.008(3) 0.010(6) -0.004(6)
C203 0.147(11) 0.052(5) 0.043(4) 0.000(3) 0.003(5) 0.010(5)
C204 0.113(10) 0.045(4) 0.046(4) -0.001(3) 0.000(5) -0.005(5)
C205 0.095(10) 0.049(4) 0.063(5) -0.001(3) -0.012(6) 0.006(5)
C206 0.103(10) 0.064(5) 0.072(5) 0.002(4) 0.014(6) -0.011(6)
C207 0.136(12) 0.080(6) 0.084(6) -0.004(5) 0.044(7) 0.003(7)
C208 0.148(12) 0.070(6) 0.073(6) -0.006(4) 0.026(7) 0.014(7)
C209 0.122(10) 0.063(5) 0.049(4) -0.003(4) 0.008(6) 0.009(6)
C210 0.070(9) 0.065(5) 0.047(4) -0.001(3) -0.008(5) 0.006(5)
C211 0.186(13) 0.059(5) 0.057(5) -0.005(4) 0.029(6) 0.008(6)
C212 0.171(15) 0.054(5) 0.074(6) 0.003(4) 0.006(7) -0.021(6)
C213 0.134(15) 0.099(8) 0.196(13) -0.025(8) 0.094(12) -0.063(9)
C301 0.026(9) 0.067(5) 0.050(4) -0.005(3) -0.007(5) -0.011(6)
C302 0.027(9) 0.043(4) 0.044(4) 0.004(3) 0.002(4) 0.001(5)
C303 0.071(9) 0.072(6) 0.056(4) -0.001(4) 0.003(5) 0.001(6)
C304 0.071(11) 0.064(5) 0.054(4) 0.003(3) 0.026(6) -0.024(6)
C305 0.136(13) 0.066(6) 0.057(5) -0.001(4) -0.001(7) 0.002(7)
C306 0.100(12) 0.062(6) 0.076(6) 0.009(4) -0.024(7) -0.020(7)
C307 0.080(11) 0.108(8) 0.076(6) -0.015(5) -0.016(6) -0.046(7)
C308 0.084(11) 0.070(5) 0.062(5) -0.001(4) -0.013(6) -0.037(6)
C309 0.044(9) 0.062(5) 0.051(4) -0.006(3) -0.005(5) -0.034(6)
C310 0.068(10) 0.039(4) 0.044(4) 0.011(3) 0.010(5) -0.011(5)
C311 0.080(9) 0.057(4) 0.050(4) 0.000(3) -0.007(5) 0.002(5)
C312 0.082(12) 0.095(7) 0.070(5) 0.018(4) -0.032(6) -0.037(7)
C313 0.25(2) 0.098(9) 0.259(19) 0.011(10) -0.104(17) -0.107(12)
C401 0.072(11) 0.040(4) 0.067(7) 0.002(3) 0.020(7) -0.003(6)
C402 0.092(12) 0.049(4) 0.067(6) -0.004(3) 0.020(8) -0.004(6)
C403 0.119(12) 0.061(5) 0.077(7) 0.005(4) 0.010(8) 0.015(6)
C404 0.094(12) 0.051(5) 0.056(6) -0.005(3) -0.002(8) 0.008(7)
C409 0.131(13) 0.037(4) 0.054(5) -0.004(3) 0.021(10) -0.001(7)
C411 0.154(12) 0.057(5) 0.057(5) -0.009(4) 0.000(6) 0.005(6)
C412 0.129(17) 0.116(9) 0.110(9) -0.002(6) 0.047(10) 0.005(10)
O102 0.197(13) 0.097(5) 0.087(5) -0.006(4) 0.042(7) 0.054(7)
O201 0.108(8) 0.082(4) 0.105(5) -0.002(3) 0.031(5) -0.018(4)
O210 0.228(9) 0.044(3) 0.053(3) -0.001(2) 0.024(4) -0.011(4)
O301 0.055(7) 0.063(3) 0.060(3) 0.004(2) -0.016(3) -0.007(3)
O302 0.160(10) 0.068(4) 0.105(5) -0.001(3) -0.004(5) -0.054(5)
O401 0.146(11) 0.075(4) 0.073(4) -0.005(3) 0.029(6) 0.026(5)
N1A 0.120(13) 0.063(6) 0.061(6) 0 -0.009(8) 0
C1A 0.168(16) 0.063(7) 0.048(6) 0.010(5) -0.023(9) 0.003(9)
C5A 0.158(16) 0.086(9) 0.057(7) -0.017(7) -0.018(10) 0.018(10)
C2A 0.277(19) 0.073(6) 0.070(6) -0.024(5) -0.013(8) 0.008(9)
C6A 0.169(15) 0.112(9) 0.102(7) -0.047(6) -0.030(8) 0.040(9)

loop_
_atom_type_symbol
_atom_type_description
_atom_type_scat_dispersion_real
_atom_type_scat_dispersion_imag
_atom_type_scat_source
C C 0.003 0.0016 'International Tables Vol C Tables 4.2.6.8 and 6.1.1.4'
N N 0.0059 0.0032 'International Tables Vol C Tables 4.2.6.8 and 6.1.1.4'
O O 0.0105 0.0059 'International Tables Vol C Tables 4.2.6.8 and 6.1.1.4'
B B 0.0015 0.0007 'International Tables Vol C Tables 4.2.6.8 and 6.1.1.4'
H H 0 0 'International Tables Vol C Tables 4.2.6.8 and 6.1.1.4'
F F 0.017 0.01 'International Tables Vol C Tables 4.2.6.8 and 6.1.1.4'
Cl Cl 0.1484 0.1585 'International Tables Vol C Tables 4.2.6.8 and 6.1.1.4'

loop_
_geom_angle_atom_site_label_1
_geom_angle_atom_site_label_2
_geom_angle_atom_site_label_3
_geom_angle
_geom_angle_site_symmetry_1
_geom_angle_site_symmetry_3
_geom_angle_publ_flag
C110 C105 C106 119.0(13) . . ?
C110 C105 C211 124.2(13) . . ?
C106 C105 C211 116.7(15) . . ?
O102 C106 C105 117.6(13) . . ?
O102 C106 C107 121.2(15) . . ?
C105 C106 C107 120.9(17) . . ?
C108 C107 C106 118.5(15) . . ?
C108 C107 H107 120.7 . . ?
C106 C107 H107 120.7 . . ?
C107 C108 C110 122.9(14) . 7_546 ?
C107 C108 H108 118.5 . . ?
C110 C108 H108 118.5 7_546 . ?
C108 C110 C105 121.2(13) 7_546 . ?
C108 C110 C110 119(2) 7_546 7_546 ?
C105 C110 C110 120.0(19) . 7_546 ?
O102 C113 H11A 109.5 . . ?
O102 C113 H11B 109.5 . . ?
H11A C113 H11B 109.5 . . ?
O102 C113 H11C 109.5 . . ?
H11A C113 H11C 109.5 . . ?
H11B C113 H11C 109.5 . . ?
C202 C201 C209 118.6(7) . . ?
C202 C201 C211 121.2(7) . . ?
C209 C201 C211 120.2(8) . . ?
C201 C202 O210 117.1(7) . . ?
C201 C202 C203 120.5(8) . . ?
O210 C202 C203 122.2(8) . . ?
C204 C203 C202 121.1(8) . . ?
C204 C203 H203 119.4 . . ?
C202 C203 H203 119.4 . . ?
C203 C204 C210 121.7(7) . . ?
C203 C204 H204 119.1 . . ?
C210 C204 H204 119.1 . . ?
C206 C205 C210 118.8(7) . . ?
C206 C205 C311 119.8(7) . . ?
C210 C205 C311 121.4(8) . . ?
O201 C206 C205 114.9(7) . . ?
O201 C206 C207 123.9(9) . . ?
C205 C206 C207 121.2(8) . . ?
C208 C207 C206 119.6(10) . . ?
C208 C207 H207 120.2 . . ?
C206 C207 H207 120.2 . . ?
C207 C208 C209 123.6(8) . . ?
C207 C208 H208 118.2 . . ?
C209 C208 H208 118.2 . . ?
C208 C209 C210 117.3(8) . . ?
C208 C209 C201 122.5(8) . . ?
C210 C209 C201 119.9(8) . . ?
C204 C210 C209 117.9(7) . . ?
C204 C210 C205 122.7(7) . . ?
C209 C210 C205 119.4(8) . . ?
C201 C211 C105 118.4(8) . . ?
C201 C211 H21A 107.7 . . ?
C105 C211 H21A 107.7 . . ?
C201 C211 H21B 107.7 . . ?
C105 C211 H21B 107.7 . . ?
H21A C211 H21B 107.1 . . ?
O210 C212 H21C 109.5 . . ?
O210 C212 H21D 109.5 . . ?
H21C C212 H21D 109.5 . . ?
O210 C212 H21E 109.5 . . ?
H21C C212 H21E 109.5 . . ?
H21D C212 H21E 109.5 . . ?
O201 C213 H21F 109.5 . . ?
O201 C213 H21G 109.5 . . ?
H21F C213 H21G 109.5 . . ?
O201 C213 H21H 109.5 . . ?
H21F C213 H21H 109.5 . . ?
H21G C213 H21H 109.5 . . ?
C302 C301 C309 115.1(8) . . ?
C302 C301 C311 118.0(7) . . ?
C309 C301 C311 126.4(10) . . ?
O301 C302 C301 116.0(7) . . ?
O301 C302 C303 121.7(10) . . ?
C301 C302 C303 122.3(8) . . ?
C304 C303 C302 121.9(11) . . ?
C304 C303 H303 119 . . ?
C302 C303 H303 119 . . ?
C303 C304 C310 120.5(10) . . ?
C303 C304 H304 119.7 . . ?
C310 C304 H304 119.7 . . ?
C306 C305 C310 120.1(10) . . ?
C306 C305 C411 120.0(10) . . ?
C310 C305 C411 119.9(13) . . ?
C307 C306 O302 123.8(13) . . ?
C307 C306 C305 120.0(10) . . ?
O302 C306 C305 116.2(11) . . ?
C306 C307 C308 122.8(11) . . ?
C306 C307 H307 118.6 . . ?
C308 C307 H307 118.6 . . ?
C309 C308 C307 119.1(10) . . ?
C309 C308 H308 120.4 . . ?
C307 C308 H308 120.4 . . ?
C308 C309 C301 118.7(9) . . ?
C308 C309 C310 119.3(8) . . ?
C301 C309 C310 121.9(10) . . ?
C304 C310 C305 123.2(10) . . ?
C304 C310 C309 118.0(8) . . ?
C305 C310 C309 118.6(12) . . ?
C301 C311 C205 115.8(6) . . ?
C301 C311 H31A 108.3 . . ?
C205 C311 H31A 108.3 . . ?
C301 C311 H31B 108.3 . . ?
C205 C311 H31B 108.3 . . ?
H31A C311 H31B 107.4 . . ?
O301 C312 H31C 109.5 . . ?
O301 C312 H31D 109.5 . . ?
H31C C312 H31D 109.5 . . ?
O301 C312 H31E 109.5 . . ?
H31C C312 H31E 109.5 . . ?
H31D C312 H31E 109.5 . . ?
O302 C313 H31F 109.5 . . ?
O302 C313 H31G 109.5 . . ?
H31F C313 H31G 109.5 . . ?
O302 C313 H31H 109.5 . . ?
H31F C313 H31H 109.5 . . ?
H31G C313 H31H 109.5 . . ?
C402 C401 C409 119.7(11) . . ?
C402 C401 C411 117.9(10) . . ?
C409 C401 C411 122.0(12) . . ?
O401 C402 C401 119.8(11) . . ?
O401 C402 C403 120.7(14) . . ?
C401 C402 C403 119.4(10) . . ?
C404 C403 C402 119.9(12) . . ?
C404 C403 H403 120 . . ?
C402 C403 H403 120.1 . . ?
C403 C404 C409 123.1(11) . 7_546 ?
C403 C404 H404 118.5 . . ?
C409 C404 H404 118.5 7_546 . ?
C404 C409 C409 118.1(14) 7_546 7_546 ?
C404 C409 C401 122.0(11) 7_546 . ?
C409 C409 C401 119.8(19) 7_546 . ?
C305 C411 C401 118.5(7) . . ?
C305 C411 H41A 107.7 . . ?
C401 C411 H41A 107.7 . . ?
C305 C411 H41B 107.7 . . ?
C401 C411 H41B 107.7 . . ?
H41A C411 H41B 107.1 . . ?
O401 C412 H41C 109.5 . . ?
O401 C412 H41D 109.5 . . ?
H41C C412 H41D 109.5 . . ?
O401 C412 H41E 109.5 . . ?
H41C C412 H41E 109.5 . . ?
H41D C412 H41E 109.5 . . ?
C106 O102 C113 119.1(12) . . ?
C206 O201 C213 118.1(8) . . ?
C202 O210 C212 117.5(6) . . ?
C302 O301 C312 117.7(7) . . ?
C306 O302 C313 117.4(10) . . ?
C402 O401 C412 121.4(10) . . ?
C5A N1A C5A 111.7(17) . 7_546 ?
C5A N1A C3A 62.6(14) . 7_546 ?
C5A N1A C3A 156.8(13) 7_546 7_546 ?
C5A N1A C7A 51.6(14) . 7_546 ?
C5A N1A C7A 84.3(15) 7_546 7_546 ?
C3A N1A C7A 105(2) . . ?
C3A N1A C7A 105.4(17) 7_546 . ?
C7A N1A C7A 100(2) 7_546 . ?
C5A N1A C1A 111.3(9) . 7_546 ?
C5A N1A C1A 108.7(9) 7_546 7_546 ?
C5A N1A C1A 108.7(9) . . ?
C5A N1A C1A 111.3(9) 7_546 . ?
C1A N1A C1A 105.0(11) 7_546 . ?
C2A C1A N1A 123.3(13) . . ?
C2A C1A H1AA 110.2 . . ?
N1A C1A H1AA 106.3 . . ?
C2A C1A H1BA 102.6 . . ?
N1A C1A H1BA 106.5 . . ?
H1AA C1A H1BA 106.8 . . ?
N1A C5A C6A 124.3(15) . . ?
N1A C5A H5AA 106.6 . . ?
C6A C5A H5AA 105.5 . . ?
N1A C5A H5BA 107.1 . . ?
C6A C5A H5BA 105.9 . . ?
H5AA C5A H5BA 106.2 . . ?
N1A C3A C2A 114(2) . 7_546 ?
N1A C3A H3AA 108.5 . . ?
C2A C3A H3AA 110.2 7_546 . ?
N1A C3A H3BA 108.1 . . ?
C2A C3A H3BA 108 7_546 . ?
H3AA C3A H3BA 107.4 . . ?
C6A C7A N1A 129(2) 7_546 . ?
C6A C7A H7AA 102.1 7_546 . ?
N1A C7A H7AA 103.6 . . ?
C6A C7A H7BA 106.2 7_546 . ?
N1A C7A H7BA 108 . . ?
H7AA C7A H7BA 106.2 . . ?
C1A C2A C3A 55.8(14) . 7_546 ?
C1A C2A H2AA 109.5 . . ?
C1A C2A H2BA 109.5 . . ?
H2AA C2A H2BA 109.5 . . ?
C1A C2A H2CA 109.5 . . ?
H2AA C2A H2CA 109.5 . . ?
H2BA C2A H2CA 109.5 . . ?
C5A C6A H6AA 109.5 . . ?
C5A C6A H6BA 109.4 . . ?
H6AA C6A H6BA 109.5 . . ?
C5A C6A H6CA 109.5 . . ?
H6AA C6A H6CA 109.4 . . ?
H6BA C6A H6CA 109.5 . . ?
C19 B1 C1 102.3(17) . . ?
C19 B1 C7 103.8(18) . . ?
C1 B1 C7 115.9(18) . . ?
C19 B1 C13 119(2) . . ?
C1 B1 C13 108.0(15) . . ?
C7 B1 C13 108.5(14) . . ?
C2 C1 C6 120 . . ?
C2 C1 B1 120.9(18) . . ?
C6 C1 B1 119.1(18) . . ?
C1 C2 C3 120 . . ?
C1 C2 H2 120 . . ?
C3 C2 H2 120 . . ?
C4 C3 C2 120 . . ?
C4 C3 C25 124(2) . . ?
C2 C3 C25 116(2) . . ?
C5 C4 C3 120 . . ?
C5 C4 H4 120 . . ?
C3 C4 H4 120 . . ?
C4 C5 C6 120 . . ?
C4 C5 C26 119(2) . . ?
C6 C5 C26 121(2) . . ?
C5 C6 C1 120 . . ?
C5 C6 H6 120 . . ?
C1 C6 H6 120 . . ?
C8 C7 C12 120 . . ?
C8 C7 B1 121.0(19) . . ?
C12 C7 B1 118.9(19) . . ?
C9 C8 C7 120 . . ?
C9 C8 H8 120 . . ?
C7 C8 H8 120 . . ?
C8 C9 C10 120 . . ?
C8 C9 C27 126(2) . . ?
C10 C9 C27 113(2) . . ?
C9 C10 C11 120 . . ?
C9 C10 H10 120 . . ?
C11 C10 H10 120 . . ?
C12 C11 C10 120 . . ?
C12 C11 C28 117(2) . . ?
C10 C11 C28 123(2) . . ?
C11 C12 C7 120 . . ?
C11 C12 H12 120 . . ?
C7 C12 H12 120 . . ?
C14 C13 C18 120 . . ?
C14 C13 B1 124.5(18) . . ?
C18 C13 B1 115.5(18) . . ?
C13 C14 C15 120 . . ?
C13 C14 H14 120 . . ?
C15 C14 H14 120 . . ?
C14 C15 C16 120 . . ?
C14 C15 C29 120(2) . . ?
C16 C15 C29 120(2) . . ?
C17 C16 C15 120 . . ?
C17 C16 H16 120 . . ?
C15 C16 H16 120 . . ?
C16 C17 C18 120 . . ?
C16 C17 C30 110(2) . . ?
C18 C17 C30 130(2) . . ?
C17 C18 C13 120 . . ?
C17 C18 H18 120 . . ?
C13 C18 H18 120 . . ?
C20 C19 C24 120 . . ?
C20 C19 B1 128(3) . . ?
C24 C19 B1 112(3) . . ?
C21 C20 C19 120 . . ?
C21 C20 H20 120 . . ?
C19 C20 H20 120 . . ?
C20 C21 C22 120 . . ?
C20 C21 C31 127(3) . . ?
C22 C21 C31 113(3) . . ?
C23 C22 C21 120 . . ?
C23 C22 H22 120 . . ?
C21 C22 H22 120 . . ?
C22 C23 C24 120 . . ?
C22 C23 C32 119(3) . . ?
C24 C23 C32 121(3) . . ?
C23 C24 C19 120 . . ?
C23 C24 H24 120 . . ?
C19 C24 H24 120 . . ?
F1 C25 F2 108(2) . . ?
F1 C25 F3 113(2) . . ?
F2 C25 F3 108(2) . . ?
F1 C25 C3 108.0(19) . . ?
F2 C25 C3 112(2) . . ?
F3 C25 C3 108(2) . . ?
F6 C26 F4 116(3) . . ?
F6 C26 F5 107(2) . . ?
F4 C26 F5 106(3) . . ?
F6 C26 C5 110(2) . . ?
F4 C26 C5 107(2) . . ?
F5 C26 C5 111(2) . . ?
F8 C27 F7 114(2) . . ?
F8 C27 F9 103(2) . . ?
F7 C27 F9 108(2) . . ?
F8 C27 C9 114.7(19) . . ?
F7 C27 C9 110(2) . . ?
F9 C27 C9 105.6(19) . . ?
F12 C28 F11 108(2) . . ?
F12 C28 F10 109(2) . . ?
F11 C28 F10 110(2) . . ?
F12 C28 C11 109.7(19) . . ?
F11 C28 C11 115(2) . . ?
F10 C28 C11 106(2) . . ?
F14 C29 F13 107(2) . . ?
F14 C29 F15 106(2) . . ?
F13 C29 F15 112(2) . . ?
F14 C29 C15 115(2) . . ?
F13 C29 C15 103.0(18) . . ?
F15 C29 C15 113(2) . . ?
F16 C30 F17 103(2) . . ?
F16 C30 F18 103(2) . . ?
F17 C30 F18 117(3) . . ?
F16 C30 C17 113(2) . . ?
F17 C30 C17 108(2) . . ?
F18 C30 C17 113(2) . . ?
F19 C31 F21 116(3) . . ?
F19 C31 F20 107(3) . . ?
F21 C31 F20 105(2) . . ?
F19 C31 C21 104(2) . . ?
F21 C31 C21 115(3) . . ?
F20 C31 C21 110(2) . . ?
F22 C32 F24 110(3) . . ?
F22 C32 F23 114(2) . . ?
F24 C32 F23 106(3) . . ?
F22 C32 C23 108(2) . . ?
F24 C32 C23 109(3) . . ?
F23 C32 C23 110(2) . . ?

loop_
_geom_bond_atom_site_label_1
_geom_bond_atom_site_label_2
_geom_bond_distance
_geom_bond_site_symmetry_2
_geom_bond_publ_flag
C105 C110 1.380(16) . ?
C105 C106 1.387(17) . ?
C105 C211 1.543(15) . ?
C106 O102 1.354(16) . ?
C106 C107 1.435(17) . ?
C107 C108 1.346(17) . ?
C107 H107 0.95 . ?
C108 C110 1.364(17) 7_546 ?
C108 H108 0.95 . ?
C110 C110 1.45(2) 7_546 ?
C113 O102 1.445(16) . ?
C113 H11A 0.98 . ?
C113 H11B 0.98 . ?
C113 H11C 0.98 . ?
C201 C202 1.367(13) . ?
C201 C209 1.430(12) . ?
C201 C211 1.527(11) . ?
C202 O210 1.383(10) . ?
C202 C203 1.405(11) . ?
C203 C204 1.326(11) . ?
C203 H203 0.95 . ?
C204 C210 1.403(12) . ?
C204 H204 0.95 . ?
C205 C206 1.388(13) . ?
C205 C210 1.454(12) . ?
C205 C311 1.526(11) . ?
C206 O201 1.357(10) . ?
C206 C207 1.393(12) . ?
C207 C208 1.356(13) . ?
C207 H207 0.95 . ?
C208 C209 1.405(14) . ?
C208 H208 0.95 . ?
C209 C210 1.420(11) . ?
C211 H21A 0.99 . ?
C211 H21B 0.99 . ?
C212 O210 1.399(11) . ?
C212 H21C 0.98 . ?
C212 H21D 0.98 . ?
C212 H21E 0.98 . ?
C213 O201 1.427(13) . ?
C213 H21F 0.98 . ?
C213 H21G 0.98 . ?
C213 H21H 0.98 . ?
C301 C302 1.384(11) . ?
C301 C309 1.437(12) . ?
C301 C311 1.474(12) . ?
C302 O301 1.373(9) . ?
C302 C303 1.408(12) . ?
C303 C304 1.340(11) . ?
C303 H303 0.95 . ?
C304 C310 1.386(12) . ?
C304 H304 0.95 . ?
C305 C306 1.387(15) . ?
C305 C310 1.439(14) . ?
C305 C411 1.508(15) . ?
C306 C307 1.357(15) . ?
C306 O302 1.372(12) . ?
C307 C308 1.414(13) . ?
C307 H307 0.95 . ?
C308 C309 1.391(13) . ?
C308 H308 0.95 . ?
C309 C310 1.445(13) . ?
C311 H31A 0.99 . ?
C311 H31B 0.99 . ?
C312 O301 1.449(12) . ?
C312 H31C 0.98 . ?
C312 H31D 0.98 . ?
C312 H31E 0.98 . ?
C313 O302 1.464(18) . ?
C313 H31F 0.98 . ?
C313 H31G 0.98 . ?
C313 H31H 0.98 . ?
C401 C402 1.390(13) . ?
C401 C409 1.419(15) . ?
C401 C411 1.511(13) . ?
C402 O401 1.370(13) . ?
C402 C403 1.434(15) . ?
C403 C404 1.335(14) . ?
C403 H403 0.95 . ?
C404 C409 1.396(13) 7_546 ?
C404 H404 0.95 . ?
C409 C409 1.42(2) 7_546 ?
C411 H41A 0.99 . ?
C411 H41B 0.99 . ?
C412 O401 1.381(15) . ?
C412 H41C 0.98 . ?
C412 H41D 0.98 . ?
C412 H41E 0.98 . ?
N1A C5A 1.336(19) . ?
N1A C5A 1.336(19) 7_546 ?
N1A C3A 1.37(3) . ?
N1A C3A 1.37(3) 7_546 ?
N1A C7A 1.50(3) 7_546 ?
N1A C7A 1.50(3) . ?
N1A C1A 1.559(15) 7_546 ?
N1A C1A 1.559(15) . ?
C1A C2A 1.274(18) . ?
C1A H1AA 0.99 . ?
C1A H1BA 0.99 . ?
C5A C6A 1.519(17) . ?
C5A H5AA 0.99 . ?
C5A H5BA 0.99 . ?
C3A C2A 1.60(3) 7_546 ?
C3A H3AA 0.99 . ?
C3A H3BA 0.9901 . ?
C7A C6A 1.30(3) 7_546 ?
C7A H7AA 0.99 . ?
C7A H7BA 0.99 . ?
C2A H2AA 0.98 . ?
C2A H2BA 0.98 . ?
C2A H2CA 0.98 . ?
C6A H6AA 0.98 . ?
C6A H6BA 0.98 . ?
C6A H6CA 0.98 . ?
B1 C19 1.587(17) . ?
B1 C1 1.617(17) . ?
B1 C7 1.633(18) . ?
B1 C13 1.639(18) . ?
C1 C2 1.39 . ?
C1 C6 1.39 . ?
C2 C3 1.39 . ?
C2 H2 0.95 . ?
C3 C4 1.39 . ?
C3 C25 1.506(19) . ?
C4 C5 1.39 . ?
C4 H4 0.95 . ?
C5 C6 1.39 . ?
C5 C26 1.514(19) . ?
C6 H6 0.95 . ?
C7 C8 1.39 . ?
C7 C12 1.39 . ?
C8 C9 1.39 . ?
C8 H8 0.95 . ?
C9 C10 1.39 . ?
C9 C27 1.478(17) . ?
C10 C11 1.39 . ?
C10 H10 0.95 . ?
C11 C12 1.39 . ?
C11 C28 1.500(19) . ?
C12 H12 0.95 . ?
C13 C14 1.39 . ?
C13 C18 1.39 . ?
C14 C15 1.39 . ?
C14 H14 0.95 . ?
C15 C16 1.39 . ?
C15 C29 1.517(18) . ?
C16 C17 1.39 . ?
C16 H16 0.95 . ?
C17 C18 1.39 . ?
C17 C30 1.520(19) . ?
C18 H18 0.95 . ?
C19 C20 1.39 . ?
C19 C24 1.39 . ?
C20 C21 1.39 . ?
C20 H20 0.95 . ?
C21 C22 1.39 . ?
C21 C31 1.507(19) . ?
C22 C23 1.39 . ?
C22 H22 0.95 . ?
C23 C24 1.39 . ?
C23 C32 1.501(19) . ?
C24 H24 0.95 . ?
C25 F1 1.305(18) . ?
C25 F2 1.339(19) . ?
C25 F3 1.346(19) . ?
C26 F6 1.312(19) . ?
C26 F4 1.322(19) . ?
C26 F5 1.33(2) . ?
C27 F8 1.327(17) . ?
C27 F7 1.332(17) . ?
C27 F9 1.360(18) . ?
C28 F12 1.320(18) . ?
C28 F11 1.327(18) . ?
C28 F10 1.346(19) . ?
C29 F14 1.315(18) . ?
C29 F13 1.333(18) . ?
C29 F15 1.336(18) . ?
C30 F16 1.303(19) . ?
C30 F17 1.322(18) . ?
C30 F18 1.327(19) . ?
C31 F19 1.310(19) . ?
C31 F21 1.323(19) . ?
C31 F20 1.33(2) . ?
C32 F22 1.295(19) . ?
C32 F24 1.328(19) . ?
C32 F23 1.334(19) . ?

loop_
_geom_torsion_atom_site_label_1
_geom_torsion_atom_site_label_2
_geom_torsion_atom_site_label_3
_geom_torsion_atom_site_label_4
_geom_torsion
_geom_torsion_site_symmetry_1
_geom_torsion_site_symmetry_2
_geom_torsion_site_symmetry_3
_geom_torsion_site_symmetry_4
_geom_torsion_publ_flag
C110 C105 C106 O102 175.1(9) . . . . ?
C211 C105 C106 O102 -1.2(13) . . . . ?
C110 C105 C106 C107 1.4(13) . . . . ?
C211 C105 C106 C107 -174.9(8) . . . . ?
O102 C106 C107 C108 -175.1(10) . . . . ?
C105 C106 C107 C108 -1.6(15) . . . . ?
C106 C107 C108 C110 0.9(15) . . . 7_546 ?
C106 C105 C110 C108 -176.1(8) . . . 7_546 ?
C211 C105 C110 C108 -0.1(13) . . . 7_546 ?
C106 C105 C110 C110 -0.5(10) . . . 7_546 ?
C211 C105 C110 C110 175.5(5) . . . 7_546 ?
C209 C201 C202 O210 179.2(9) . . . . ?
C211 C201 C202 O210 0.6(16) . . . . ?
C209 C201 C202 C203 4.7(16) . . . . ?
C211 C201 C202 C203 -173.8(10) . . . . ?
C201 C202 C203 C204 -6.7(16) . . . . ?
O210 C202 C203 C204 179.1(10) . . . . ?
C202 C203 C204 C210 5.7(16) . . . . ?
C210 C205 C206 O201 178.3(8) . . . . ?
C311 C205 C206 O201 0.2(13) . . . . ?
C210 C205 C206 C207 -0.9(15) . . . . ?
C311 C205 C206 C207 -179.1(10) . . . . ?
O201 C206 C207 C208 -180.0(11) . . . . ?
C205 C206 C207 C208 -0.8(18) . . . . ?
C206 C207 C208 C209 -0.1(19) . . . . ?
C207 C208 C209 C210 2.7(17) . . . . ?
C207 C208 C209 C201 176.8(11) . . . . ?
C202 C201 C209 C208 -175.9(11) . . . . ?
C211 C201 C209 C208 2.7(16) . . . . ?
C202 C201 C209 C210 -2.0(15) . . . . ?
C211 C201 C209 C210 176.6(9) . . . . ?
C203 C204 C210 C209 -2.9(14) . . . . ?
C203 C204 C210 C205 176.6(9) . . . . ?
C208 C209 C210 C204 175.2(9) . . . . ?
C201 C209 C210 C204 1.0(14) . . . . ?
C208 C209 C210 C205 -4.3(14) . . . . ?
C201 C209 C210 C205 -178.5(9) . . . . ?
C206 C205 C210 C204 -176.0(9) . . . . ?
C311 C205 C210 C204 2.2(13) . . . . ?
C206 C205 C210 C209 3.5(13) . . . . ?
C311 C205 C210 C209 -178.4(8) . . . . ?
C202 C201 C211 C105 -114.9(13) . . . . ?
C209 C201 C211 C105 66.5(16) . . . . ?
C110 C105 C211 C201 60.2(13) . . . . ?
C106 C105 C211 C201 -123.7(11) . . . . ?
C309 C301 C302 O301 177.4(6) . . . . ?
C311 C301 C302 O301 4.9(9) . . . . ?
C309 C301 C302 C303 -3.9(10) . . . . ?
C311 C301 C302 C303 -176.3(6) . . . . ?
O301 C302 C303 C304 -178.5(6) . . . . ?
C301 C302 C303 C304 2.8(11) . . . . ?
C302 C303 C304 C310 -2.6(11) . . . . ?
C310 C305 C306 C307 -1.4(14) . . . . ?
C411 C305 C306 C307 179.4(8) . . . . ?
C310 C305 C306 O302 179.4(7) . . . . ?
C411 C305 C306 O302 0.3(13) . . . . ?
O302 C306 C307 C308 178.7(8) . . . . ?
C305 C306 C307 C308 -0.4(15) . . . . ?
C306 C307 C308 C309 2.7(13) . . . . ?
C307 C308 C309 C301 177.7(7) . . . . ?
C307 C308 C309 C310 -3.1(11) . . . . ?
C302 C301 C309 C308 -175.7(6) . . . . ?
C311 C301 C309 C308 -4.0(11) . . . . ?
C302 C301 C309 C310 5.1(10) . . . . ?
C311 C301 C309 C310 176.8(7) . . . . ?
C303 C304 C310 C305 177.7(7) . . . . ?
C303 C304 C310 C309 3.6(11) . . . . ?
C306 C305 C310 C304 -173.1(8) . . . . ?
C411 C305 C310 C304 6.0(11) . . . . ?
C306 C305 C310 C309 0.9(12) . . . . ?
C411 C305 C310 C309 -179.9(7) . . . . ?
C308 C309 C310 C304 175.7(7) . . . . ?
C301 C309 C310 C304 -5.1(10) . . . . ?
C308 C309 C310 C305 1.4(10) . . . . ?
C301 C309 C310 C305 -179.4(7) . . . . ?
C302 C301 C311 C205 -76.1(10) . . . . ?
C309 C301 C311 C205 112.4(9) . . . . ?
C206 C205 C311 C301 -70.6(13) . . . . ?
C210 C205 C311 C301 111.3(10) . . . . ?
C409 C401 C402 O401 -178.9(6) . . . . ?
C411 C401 C402 O401 8.2(11) . . . . ?
C409 C401 C402 C403 -0.5(11) . . . . ?
C411 C401 C402 C403 -173.3(6) . . . . ?
O401 C402 C403 C404 180.0(7) . . . . ?
C401 C402 C403 C404 1.5(12) . . . . ?
C402 C403 C404 C409 -1.7(12) . . . 7_546 ?
C402 C401 C409 C404 -176.9(8) . . . 7_546 ?
C411 C401 C409 C404 -4.4(11) . . . 7_546 ?
C402 C401 C409 C409 -0.5(8) . . . 7_546 ?
C411 C401 C409 C409 172.0(5) . . . 7_546 ?
C306 C305 C411 C401 -120.8(11) . . . . ?
C310 C305 C411 C401 60.0(13) . . . . ?
C402 C401 C411 C305 -122.8(11) . . . . ?
C409 C401 C411 C305 64.6(12) . . . . ?
C105 C106 O102 C113 -169.7(10) . . . . ?
C107 C106 O102 C113 4.0(16) . . . . ?
C205 C206 O201 C213 -169.9(11) . . . . ?
C207 C206 O201 C213 9.3(17) . . . . ?
C201 C202 O210 C212 -175.9(10) . . . . ?
C203 C202 O210 C212 -1.6(15) . . . . ?
C301 C302 O301 C312 -173.9(6) . . . . ?
C303 C302 O301 C312 7.3(9) . . . . ?
C307 C306 O302 C313 6.1(16) . . . . ?
C305 C306 O302 C313 -174.8(12) . . . . ?
C401 C402 O401 C412 -167.0(9) . . . . ?
C403 C402 O401 C412 14.6(12) . . . . ?
C5A N1A C1A C2A -65.9(17) . . . . ?
C5A N1A C1A C2A 170.6(15) 7_546 . . . ?
C1A N1A C1A C2A 53.2(11) 7_546 . . . ?
C5A N1A C5A C6A -48.7(12) 7_546 . . . ?
C1A N1A C5A C6A 73.0(17) 7_546 . . . ?
C1A N1A C5A C6A -171.9(12) . . . . ?
C3A N1A C3A C2A -37.7(12) 7_546 . . 7_546 ?
C7A N1A C3A C2A 90(2) 7_546 . . 7_546 ?
C7A N1A C3A C2A -165.1(18) . . . 7_546 ?
C3A N1A C7A C6A -53(3) . . . 7_546 ?
C3A N1A C7A C6A 165(3) 7_546 . . 7_546 ?
C7A N1A C7A C6A 56(2) 7_546 . . 7_546 ?
C19 B1 C1 C2 -169(2) . . . . ?
C7 B1 C1 C2 -57.3(19) . . . . ?
C13 B1 C1 C2 64.7(18) . . . . ?
C19 B1 C1 C6 10(2) . . . . ?
C7 B1 C1 C6 121.7(15) . . . . ?
C13 B1 C1 C6 -116.3(14) . . . . ?
C6 C1 C2 C3 0 . . . . ?
B1 C1 C2 C3 179.0(16) . . . . ?
C1 C2 C3 C4 0 . . . . ?
C1 C2 C3 C25 177.8(17) . . . . ?
C2 C3 C4 C5 0 . . . . ?
C25 C3 C4 C5 -177.6(18) . . . . ?
C3 C4 C5 C6 0 . . . . ?
C3 C4 C5 C26 176.7(18) . . . . ?
C4 C5 C6 C1 0 . . . . ?
C26 C5 C6 C1 -176.7(19) . . . . ?
C2 C1 C6 C5 0 . . . . ?
B1 C1 C6 C5 -179.0(16) . . . . ?
C19 B1 C7 C8 132.0(19) . . . . ?
C1 B1 C7 C8 21(2) . . . . ?
C13 B1 C7 C8 -101.0(17) . . . . ?
C19 B1 C7 C12 -51(2) . . . . ?
C1 B1 C7 C12 -162.7(15) . . . . ?
C13 B1 C7 C12 75.6(17) . . . . ?
C12 C7 C8 C9 0 . . . . ?
B1 C7 C8 C9 176.5(17) . . . . ?
C7 C8 C9 C10 0 . . . . ?
C7 C8 C9 C27 167.0(19) . . . . ?
C8 C9 C10 C11 0 . . . . ?
C27 C9 C10 C11 -168.7(17) . . . . ?
C9 C10 C11 C12 0 . . . . ?
C9 C10 C11 C28 -179.6(17) . . . . ?
C10 C11 C12 C7 0 . . . . ?
C28 C11 C12 C7 179.7(17) . . . . ?
C8 C7 C12 C11 0 . . . . ?
B1 C7 C12 C11 -176.6(16) . . . . ?
C19 B1 C13 C14 63.3(19) . . . . ?
C1 B1 C13 C14 178.9(14) . . . . ?
C7 B1 C13 C14 -54.7(19) . . . . ?
C19 B1 C13 C18 -117.0(16) . . . . ?
C1 B1 C13 C18 -1.4(19) . . . . ?
C7 B1 C13 C18 125.0(16) . . . . ?
C18 C13 C14 C15 0 . . . . ?
B1 C13 C14 C15 179.7(17) . . . . ?
C13 C14 C15 C16 0 . . . . ?
C13 C14 C15 C29 -178.5(17) . . . . ?
C14 C15 C16 C17 0 . . . . ?
C29 C15 C16 C17 178.6(17) . . . . ?
C15 C16 C17 C18 0 . . . . ?
C15 C16 C17 C30 178.9(16) . . . . ?
C16 C17 C18 C13 0 . . . . ?
C30 C17 C18 C13 -178.7(19) . . . . ?
C14 C13 C18 C17 0 . . . . ?
B1 C13 C18 C17 -179.7(15) . . . . ?
C1 B1 C19 C20 -110.7(18) . . . . ?
C7 B1 C19 C20 128.4(17) . . . . ?
C13 B1 C19 C20 8(2) . . . . ?
C1 B1 C19 C24 63.5(17) . . . . ?
C7 B1 C19 C24 -57.4(18) . . . . ?
C13 B1 C19 C24 -177.9(16) . . . . ?
C24 C19 C20 C21 0 . . . . ?
B1 C19 C20 C21 173.7(17) . . . . ?
C19 C20 C21 C22 0 . . . . ?
C19 C20 C21 C31 -178(2) . . . . ?
C20 C21 C22 C23 0 . . . . ?
C31 C21 C22 C23 178.3(19) . . . . ?
C21 C22 C23 C24 0 . . . . ?
C21 C22 C23 C32 -179(2) . . . . ?
C22 C23 C24 C19 0 . . . . ?
C32 C23 C24 C19 179(2) . . . . ?
C20 C19 C24 C23 0 . . . . ?
B1 C19 C24 C23 -174.7(14) . . . . ?
C4 C3 C25 F1 -117(2) . . . . ?
C2 C3 C25 F1 65(2) . . . . ?
C4 C3 C25 F2 124(2) . . . . ?
C2 C3 C25 F2 -54(2) . . . . ?
C4 C3 C25 F3 5(3) . . . . ?
C2 C3 C25 F3 -173(2) . . . . ?
C4 C5 C26 F6 -12(3) . . . . ?
C6 C5 C26 F6 165(2) . . . . ?
C4 C5 C26 F4 115(3) . . . . ?
C6 C5 C26 F4 -69(3) . . . . ?
C4 C5 C26 F5 -130(2) . . . . ?
C6 C5 C26 F5 46(3) . . . . ?
C8 C9 C27 F8 152.3(18) . . . . ?
C10 C9 C27 F8 -40(2) . . . . ?
C8 C9 C27 F7 22(3) . . . . ?
C10 C9 C27 F7 -170.1(18) . . . . ?
C8 C9 C27 F9 -95(2) . . . . ?
C10 C9 C27 F9 73(2) . . . . ?
C12 C11 C28 F12 81(2) . . . . ?
C10 C11 C28 F12 -99(2) . . . . ?
C12 C11 C28 F11 -157.7(19) . . . . ?
C10 C11 C28 F11 22(3) . . . . ?
C12 C11 C28 F10 -36(2) . . . . ?
C10 C11 C28 F10 143.4(17) . . . . ?
C14 C15 C29 F14 -23(3) . . . . ?
C16 C15 C29 F14 158(2) . . . . ?
C14 C15 C29 F13 93(2) . . . . ?
C16 C15 C29 F13 -85(2) . . . . ?
C14 C15 C29 F15 -146(2) . . . . ?
C16 C15 C29 F15 36(2) . . . . ?
C16 C17 C30 F16 27(2) . . . . ?
C18 C17 C30 F16 -154(2) . . . . ?
C16 C17 C30 F17 -85(2) . . . . ?
C18 C17 C30 F17 93(2) . . . . ?
C16 C17 C30 F18 144(2) . . . . ?
C18 C17 C30 F18 -38(3) . . . . ?
C20 C21 C31 F19 -84(3) . . . . ?
C22 C21 C31 F19 98(3) . . . . ?
C20 C21 C31 F21 148(2) . . . . ?
C22 C21 C31 F21 -30(3) . . . . ?
C20 C21 C31 F20 30(3) . . . . ?
C22 C21 C31 F20 -148(2) . . . . ?
C22 C23 C32 F22 87(2) . . . . ?
C24 C23 C32 F22 -92(2) . . . . ?
C22 C23 C32 F24 -33(3) . . . . ?
C24 C23 C32 F24 148(3) . . . . ?
C22 C23 C32 F23 -148(2) . . . . ?
C24 C23 C32 F23 33(2) . . . . ?

loop_
_platon_squeeze_void_nr
_platon_squeeze_void_average_x
_platon_squeeze_void_average_y
_platon_squeeze_void_average_z
_platon_squeeze_void_volume
_platon_squeeze_void_count_electrons
_platon_squeeze_void_content
1 0 -0.003 -0.017 4147 601 .
2 0.5 -0.003 0.497 4147 601 .
